data_7702612
loop_
_publ_author_name
'Weymann-Schildknetch, Sandrine'
'Henry, Marc'

_publ_section_title
;
 Mechanistic aspects of the hydrolysis and condensation of titanium
 alkoxides complexed by tripodal ligands&#x2020;
;
_journal_issue 16
_journal_name_full 'Journal of the Chemical Society, Dalton Transactions'
_journal_page_first 2425
_journal_paper_doi 10.1039/b103398k
_journal_year 2001
_chemical_formula_moiety C80H168N4O38Ti8
_chemical_formula_sum 'C80 H168 N4 O38 Ti8'
_chemical_formula_weight 2177.4
_space_group_IT_number 2
_space_group_name_Hall '-P 1'
_space_group_name_H-M_alt 'P -1'
_symmetry_cell_setting triclinic
_symmetry_space_group_name_H-M 'P -1'
_cell_angle_alpha 70.45(2)
_cell_angle_beta 81.54(2)
_cell_angle_gamma 86.30(2)
_cell_formula_units_Z 1
_cell_length_a 11.057(3)
_cell_length_b 14.115(4)
_cell_length_c 18.362(5)
_cell_measurement_temperature 173
_cell_volume 2670.8(13)
_computing_cell_refinement CAD4_(Enraf-Nonius,_1994)
_computing_data_reduction process_MolEN_(Fair,_1990)
_computing_publication_material BTABLE_PTABLE_CIF_IN_MolEN_(Fair,_1990)
_computing_structure_refinement LSFM_MolEN_(Fair,_1990)
_computing_structure_solution Direct_methods_(SIR,_Burla_et_al.,_1989)
_diffrn_ambient_temperature 173
_diffrn_measurement_device Enraf_Nonius_CAD4
_diffrn_measurement_method \q/2\q
_diffrn_radiation_monochromator graphite
_diffrn_radiation_source xray_tube
_diffrn_radiation_type Mo-K\a
_diffrn_radiation_wavelength 0.71073
_diffrn_reflns_limit_h_max 13
_diffrn_reflns_limit_h_min 0
_diffrn_reflns_limit_k_max 20
_diffrn_reflns_limit_k_min -19
_diffrn_reflns_limit_l_max 20
_diffrn_reflns_limit_l_min -20
_diffrn_reflns_theta_max 26
_diffrn_reflns_theta_min 2
_diffrn_standards_decay_% 0
_diffrn_standards_interval_time 120
_diffrn_standards_number 3
_exptl_absorpt_coefficient_mu 6.358
_exptl_absorpt_correction_T_max 1.0000
_exptl_absorpt_correction_T_min 0.9210
_exptl_absorpt_correction_type psi_scans_(North,_Phillips,_Mathews,_1968)
_exptl_crystal_colour colorless
_exptl_crystal_density_diffrn 1.354
_exptl_crystal_density_method none
_exptl_crystal_description prism
_exptl_crystal_size_max 0.40
_exptl_crystal_size_mid 0.35
_exptl_crystal_size_min 0.10
_refine_diff_density_max 1.00
_refine_diff_density_min 0.90
_refine_ls_abs_structure_details ' ?'
_refine_ls_extinction_method none
_refine_ls_goodness_of_fit_obs 1.181
_refine_ls_hydrogen_treatment included_not_refined
_refine_ls_matrix_type full
_refine_ls_number_constraints 8
_refine_ls_number_parameters 525
_refine_ls_number_reflns 5089
_refine_ls_number_restraints 0
_refine_ls_R_factor_obs 0.078
_refine_ls_shift/esd_max 0.11
_refine_ls_shift/esd_mean 0.08
_refine_ls_structure_factor_coef F
_refine_ls_weighting_details 'w = 4Fo^2^/(\s^2^(Fo^2^) + 0.0064 Fo^4^)'
_refine_ls_weighting_scheme calc
_refine_ls_wR_factor_obs 0.093
_reflns_number_observed 5089
_reflns_number_total 11266
_reflns_observed_criterion >3.0\s(I)
_cod_data_source_file b103398k.txt
_cod_data_source_block ST874
_cod_depositor_comments
;
The following automatic conversions were performed:

data item '_refine_ls_weighting_scheme' value '4Fo^2^/(\s^2^(Fo^2^) +
0.0064 Fo^4^)' was changed to 'calc'. A new data item
'_refine_ls_weighting_details' was created with the value set to 'w =
4Fo^2^/(\s^2^(Fo^2^) + 0.0064 Fo^4^)'.

Automatic conversion script
Id: cif_fix_values 6909 2019-04-08 15:41:33Z antanas 
;
_cod_original_cell_volume 2671(1)
_cod_original_sg_symbol_H-M P-1
_cod_original_formula_sum C80H168N4O38Ti8
_cod_database_code 7702612

loop_
_symmetry_equiv_pos_as_xyz
x,y,z
-x,-y,-z

loop_
_atom_site_aniso_label
_atom_site_aniso_U_11
_atom_site_aniso_U_22
_atom_site_aniso_U_33
_atom_site_aniso_U_12
_atom_site_aniso_U_13
_atom_site_aniso_U_23
_atom_site_aniso_type_symbol
TI1 0.0370(8) 0.0510(8) 0.0393(7) 0.0066(7) 0.0056(6) 0.0200(6) Ti
TI2 0.0262(6) 0.0344(7) 0.0315(6) 0.0020(6) 0.0099(5) 0.0078(5) Ti
TI3 0.0378(8) 0.0525(9) 0.0343(7) 0.0045(7) 0.0125(6) 0.0054(7) Ti
TI4 0.0354(7) 0.0326(7) 0.0407(7) 0.0045(6) 0.0116(6) 0.0129(5) Ti
O1 0.050(3) 0.041(3) 0.053(3) 0.003(3) 0.015(3) 0.022(2) O
C1 0.066(6) 0.061(5) 0.073(5) 0.010(5) 0.015(5) 0.038(4) C
C2 0.083(8) 0.080(6) 0.122(8) 0.026(5) 0.007(6) 0.060(5) C
C3 0.097(9) 0.135(7) 0.208(9) 0.049(6) 0.000(7) 0.128(5) C
O2 0.063(4) 0.076(4) 0.050(3) 0.013(3) 0.009(3) 0.029(3) O
C5 0.15(1) 0.13(1) 0.084(6) 0.001(8) 0.059(6) 0.058(5) C
C6 0.12(1) 0.140(8) 0.095(6) 0.001(7) 0.033(6) 0.087(4) C
C7 0.15(1) 0.200(9) 0.155(7) 0.036(8) 0.025(7) 0.142(5) C
C8 0.10(1) 0.34(2) 0.21(1) 0.01(1) 0.036(9) 0.188(9) C
O3 0.052(4) 0.063(4) 0.067(4) 0.002(3) 0.000(3) 0.033(3) O
O4 0.033(3) 0.056(3) 0.038(3) 0.007(3) 0.006(2) 0.013(2) O
C13 0.029(4) 0.074(6) 0.041(4) 0.014(4) 0.004(3) 0.018(4) C
C14 0.024(4) 0.048(5) 0.044(4) 0.011(3) 0.011(3) 0.008(3) C
C15 0.026(4) 0.042(4) 0.045(4) 0.007(3) 0.009(3) 0.013(3) C
O5 0.030(3) 0.037(3) 0.036(3) 0.002(2) 0.012(2) 0.006(2) O
N1 0.025(3) 0.071(5) 0.046(4) 0.018(3) 0.004(3) 0.008(3) N
O6 0.056(4) 0.30(1) 0.074(5) 0.073(5) 0.003(4) 0.058(6) O
O7 0.048(4) 0.126(5) 0.089(4) 0.022(4) 0.017(3) 0.052(3) O
C16 0.023(4) 0.043(4) 0.051(4) 0.007(3) 0.014(3) 0.008(4) C
O8 0.026(3) 0.038(3) 0.035(3) 0.005(2) 0.006(2) 0.011(2) O
O9 0.025(3) 0.048(3) 0.030(2) 0.005(2) 0.007(2) 0.011(2) O
C17 0.033(4) 0.065(5) 0.046(4) 0.019(4) 0.012(3) 0.016(4) C
C18 0.027(4) 0.060(5) 0.045(4) 0.010(4) 0.015(3) 0.013(4) C
C19 0.035(4) 0.040(4) 0.047(4) 0.012(3) 0.023(3) 0.000(3) C
O10 0.025(3) 0.033(3) 0.037(3) 0.004(2) 0.008(2) 0.009(2) O
N2 0.036(4) 0.075(5) 0.048(4) 0.017(3) 0.016(3) 0.013(3) N
O11 0.042(4) 0.117(5) 0.080(4) 0.033(4) 0.009(3) 0.040(4) O
O12 0.057(4) 0.253(7) 0.114(4) 0.069(4) 0.010(3) 0.119(4) O
C20 0.029(4) 0.054(5) 0.069(5) 0.001(4) 0.019(4) 0.023(4) C
O13 0.027(3) 0.049(3) 0.041(3) 0.000(2) 0.011(2) 0.013(2) O
O14 0.059(4) 0.055(4) 0.053(4) 0.011(3) 0.020(3) 0.006(3) O
C21 0.13(1) 0.089(8) 0.060(7) 0.049(7) 0.020(7) 0.004(6) C
C22 0.22(2) 0.09(1) 0.10(1) 0.07(1) 0.02(1) 0.017(9) C
C23 0.17(2) 0.16(1) 0.15(1) 0.02(1) 0.05(1) 0.05(1) C
C24 0.17(1) 0.11(1) 0.14(1) 0.074(8) 0.043(9) 0.012(9) C
O15 0.046(3) 0.084(4) 0.036(3) 0.000(3) 0.013(3) 0.014(3) O
C25 0.054(5) 0.104(9) 0.052(5) 0.007(6) 0.029(4) 0.006(5) C
C26 0.058(6) 0.15(1) 0.065(7) 0.004(7) 0.031(5) 0.003(7) C
C27 0.069(8) 0.28(2) 0.087(9) 0.01(1) 0.036(7) 0.02(1) C
C28 0.071(9) 0.40(3) 0.12(1) 0.06(1) 0.024(9) 0.02(2) C
O16 0.051(3) 0.061(4) 0.055(3) 0.009(3) 0.026(3) 0.012(3) O
C29 0.067(6) 0.068(6) 0.068(6) 0.031(5) 0.029(5) 0.029(4) C
C30 0.17(1) 0.13(1) 0.10(1) 0.096(9) 0.04(1) 0.040(8) C
O17 0.032(3) 0.032(3) 0.036(2) 0.003(2) 0.013(2) 0.008(2) O
O18 0.045(3) 0.043(3) 0.053(3) 0.008(3) 0.008(3) 0.018(2) O
C33 0.077(7) 0.034(5) 0.098(8) 0.011(5) 0.001(7) 0.007(5) C
C34 0.085(9) 0.064(7) 0.105(9) 0.013(7) 0.007(8) 0.024(6) C
C35 0.077(8) 0.095(9) 0.104(9) 0.019(7) 0.011(8) 0.032(7) C
C36 0.10(1) 0.10(1) 0.14(1) 0.040(8) 0.00(1) 0.026(9) C
O19 0.044(3) 0.048(3) 0.068(3) 0.005(3) 0.015(3) 0.027(2) O
C37 0.039(5) 0.059(7) 0.111(9) 0.014(5) 0.009(6) 0.008(6) C
C38 0.062(7) 0.09(1) 0.26(2) 0.008(8) 0.071(9) 0.00(1) C

loop_
_atom_site_label
_atom_site_fract_x
_atom_site_fract_y
_atom_site_fract_z
_atom_site_U_iso_or_equiv
_atom_site_thermal_displace_type
_atom_site_type_symbol
TI1 0.4793(1) 0.0337(1) 1.23996(9) 3.22(4) Biso Ti
TI2 0.5943(1) -0.0856(1) 1.10518(8) 2.43(3) Biso Ti
TI3 0.5724(1) -0.2047(1) 1.29730(9) 3.38(4) Biso Ti
TI4 0.4937(1) -0.1541(1) 0.95078(8) 2.78(3) Biso Ti
O1 0.4486(5) -0.1519(4) 0.8457(3) 3.6(1) Biso O
C1 0.455(1) -0.2487(7) 0.8299(6) 4.8(2) Biso C
C2 0.325(1) -0.2832(9) 0.8383(7) 6.9(3) Biso C
C3 0.337(1) -0.3935(9) 0.8265(9) 10.1(4) Biso C
C4 0.216(2) -0.427(2) 0.835(2) 16.7(9)* Biso C
O2 0.5467(6) 0.0527(5) 1.3145(4) 4.8(2) Biso O
C5 0.610(1) 0.051(1) 1.3768(7) 8.9(4) Biso C
C6 0.591(1) 0.142(1) 1.3982(7) 8.3(4) Biso C
C7 0.656(2) 0.134(1) 1.4701(8) 11.5(4) Biso C
C8 0.654(2) 0.223(2) 1.485(1) 14.9(6) Biso C
O3 0.3324(6) 0.0878(4) 1.2529(3) 4.6(2) Biso O
C9 0.254 0.146 1.290 16* Biso C
C10 0.133 0.104 1.339 15* Biso C
C11 0.081 0.218 1.303 15* Biso C
C12 -0.049 0.229 1.327 15* Biso C
O4 0.4215(5) -0.1059(4) 1.2926(3) 3.3(1) Biso O
C13 0.3019(8) -0.1316(7) 1.2850(5) 3.7(2) Biso C
C14 0.3040(7) -0.1350(7) 1.2013(5) 3.1(2) Biso C
C15 0.3881(7) -0.2190(6) 1.1873(5) 2.9(2) Biso C
O5 0.5126(5) -0.1976(4) 1.1896(3) 2.8(1) Biso O
N1 0.1762(6) -0.1639(6) 1.1951(4) 3.9(2) Biso N
O6 0.0961(7) -0.162(1) 1.2453(5) 11.4(4) Biso O
O7 0.1576(6) -0.1778(6) 1.1379(4) 6.5(2) Biso O
C16 0.3235(7) -0.0320(6) 1.1378(5) 3.1(2) Biso C
O8 0.4457(5) 0.0047(4) 1.1359(3) 2.6(1) Biso O
O9 0.6322(5) -0.0586(4) 1.2125(3) 2.7(1) Biso O
C17 0.7510(8) -0.0205(7) 1.2115(5) 3.7(2) Biso C
C18 0.8274(7) -0.0025(7) 1.1314(5) 3.4(2) Biso C
C19 0.7770(7) 0.0786(6) 1.0628(5) 3.3(2) Biso C
O10 0.6553(5) 0.0539(4) 1.0568(3) 2.5(1) Biso O
N2 0.9499(7) 0.0400(6) 1.1356(4) 4.2(2) Biso N
O11 1.0322(6) 0.0391(6) 1.0866(4) 6.2(2) Biso O
O12 0.9570(7) 0.0735(7) 1.1865(5) 9.9(2) Biso O
C20 0.8583(8) -0.1011(7) 1.1128(6) 3.8(2) Biso C
O13 0.7486(5) -0.1346(4) 1.0977(3) 3.1(1) Biso O
O14 0.4745(6) -0.3107(5) 1.3485(4) 4.7(2) Biso O
C21 0.460(1) -0.400(1) 1.4119(7) 7.6(4) Biso C
C22 0.369(2) -0.468(1) 1.401(1) 11.5(6) Biso C
C23 0.428(2) -0.516(2) 1.344(1) 12.3(7) Biso C
C24 0.346(2) -0.598(1) 1.335(1) 11.0(5) Biso C
O15 0.6253(6) -0.1734(5) 1.3753(3) 4.4(2) Biso O
C25 0.6942(9) -0.227(1) 1.4370(6) 5.7(3) Biso C
C26 0.828(1) -0.197(1) 1.4115(7) 7.5(4) Biso C
C27 0.901(1) -0.259(2) 1.4775(9) 12.0(7) Biso C
C28 1.037(2) -0.226(2) 1.453(1) 17(1) Biso C
O16 0.7095(6) -0.2701(5) 1.2734(4) 4.4(2) Biso O
C29 0.745(1) -0.3484(8) 1.2427(6) 5.2(3) Biso C
C30 0.866(2) -0.398(1) 1.2741(9) 10.7(5) Biso C
C31 0.842(2) -0.454(2) 1.353(1) 13.7(7)* Biso C
C32 0.977(3) -0.493(2) 1.382(2) 18(1)* Biso C
O17 0.5336(5) -0.1071(4) 1.0295(3) 2.6(1) Biso O
O18 0.4070(5) -0.2647(4) 1.0078(3) 3.6(1) Biso O
C33 0.449(1) -0.3663(8) 1.0464(8) 5.9(3) Biso C
C34 0.351(1) -0.4402(9) 1.0694(8) 6.9(4) Biso C
C35 0.255(1) -0.427(1) 1.1330(8) 7.4(4) Biso C
C36 0.159(1) -0.513(1) 1.158(1) 9.4(5) Biso C
O19 0.6389(6) -0.2114(5) 0.9357(4) 4.0(2) Biso O
C37 0.7659(9) -0.2211(9) 0.9428(8) 5.9(3) Biso C
C38 0.790(1) -0.3266(9) 0.9958(8) 11.6(6) Biso C
C39 0.9046 -0.3407 1.0193 22(1)* Biso C
C40 1.0208 -0.2961 1.0054 19(1)* Biso C

loop_
_geom_angle_atom_site_label_1
_geom_angle_atom_site_label_2
_geom_angle_atom_site_label_3
_geom_angle
O1 TI1 O2 96.7(3)
O8 TI2 O10 76.2(2)
O1 TI1 O3 96.5(3)
O8 TI2 O13 157.4(2)
O1 TI1 O4 158.0(2)
O8 TI2 O17 97.1(2)
O1 TI1 O8 76.9(2)
O9 TI2 O10 81.2(2)
O1 TI1 O9 89.5(2)
O9 TI2 O13 86.9(2)
O2 TI1 O3 101.2(3)
O9 TI2 O17 168.4(2)
O2 TI1 O4 100.4(3)
O10 TI2 O13 90.4(2)
O2 TI1 O8 164.8(3)
O10 TI2 O17 103.2(2)
O2 TI1 O9 92.5(3)
O13 TI2 O17 103.7(2)
O3 TI1 O4 93.7(2)
O4 TI3 O5 78.3(2)
O3 TI1 O8 93.2(2)
O4 TI3 O9 73.2(2)
O3 TI1 O9 164.2(2)
O4 TI3 O14 90.5(3)
O4 TI1 O8 83.1(2)
O4 TI3 O15 92.7(2)
O4 TI1 O9 76.0(2)
O4 TI3 O16 164.3(2)
O8 TI1 O9 73.8(2)
O5 TI3 O9 73.9(2)
O5 TI2 O8 85.2(2)
O5 TI3 O14 89.9(2)
O5 TI2 O9 76.8(2)
O5 TI3 O15 164.1(3)
O5 TI2 O10 154.5(2)
O5 TI3 O16 89.7(2)
O5 TI2 O13 101.0(2)
O9 TI3 O14 158.8(2)
O5 TI2 O17 96.3(2)
O9 TI3 O15 91.0(2)
O8 TI2 O9 73.2(2)
O9 TI3 O16 93.9(2)
O14 TI3 O15 103.4(3)
O2 C5 C6 114.(1)
O14 TI3 O16 99.7(3)
C5 C6 C7 112.(1)
O15 TI3 O16 96.5(3)
C6 C7 C8 113.(2)
O1 TI4 O8 73.8(2)
O3 C9 C10 120.5(2)
O1 TI4 O10 81.3(2)
O3 C9 C11 148.7(2)
O1 TI4 O17 159.9(2)
C10 C9 C11 49.(0)
O1 TI4 O18 95.1(2)
C9 C10 C11 84.(0)
O1 TI4 O19 92.8(3)
C9 C11 C10 45.(0)
O8 TI4 O10 71.9(2)
C9 C11 C12 159.(0)
O8 TI4 O17 87.5(2)
C10 C11 C12 113.(0)
O8 TI4 O18 164.1(2)
O4 C13 C14 108.1(6)
O8 TI4 O19 92.5(2)
C13 C14 C15 111.6(6)
O10 TI4 O17 86.0(2)
C13 C14 N1 107.1(6)
O10 TI4 O18 95.5(2)
C13 C14 C16 113.5(7)
O10 TI4 O19 164.3(2)
C15 C14 N1 105.0(6)
O17 TI4 O18 101.6(2)
C15 C14 C16 114.8(6)
O17 TI4 O19 95.3(2)
N1 C14 C16 103.9(6)
O18 TI4 O19 99.6(3)
C14 C15 O5 109.6(6)
O1 C1 C2 107.5(8)
C14 N1 O6 117.9(8)
C1 C2 C3 105.9(9)
C14 N1 O7 119.5(7)
C2 C3 C4 106.(2)
O6 N1 O7 122.1(8)
N1 O6 O7 28.8(4)
C18 C20 O13 107.6(6)
N1 O7 O6 29.1(4)
O14 C21 C22 111(1)
C14 C16 O8 109.9(6)
C21 C22 C23 109.(2)
O9 C17 C18 110.4(6)
C22 C23 C24 113.(2)
C17 C18 C19 115.5(7)
O15 C25 C26 108.7(8)
C17 C18 N2 106.4(6)
C25 C26 C27 108(1)
C17 C18 C20 112.4(7)
C26 C27 C28 108.(1)
C19 C18 N2 103.9(6)
O16 C29 C30 108.3(9)
C19 C18 C20 111.1(7)
C29 C30 C31 110.(2)
N2 C18 C20 106.5(6)
C30 C31 C32 106.(2)
C18 C19 O10 110.2(6)
O18 C33 C34 112.6(9)
C18 N2 O11 117.4(7)
C33 C34 C35 113.(1)
C18 N2 O12 119.1(8)
C34 C35 C36 110.(1)
O11 N2 O12 123.5(8)
O19 C37 C38 108.0(8)
N2 O11 O12 28.4(4)
C37 C38 C39 114.0(9)
N2 O12 O11 28.2(4)
C38 C39 C40 143.3(5)

loop_
_geom_bond_atom_site_label_1
_geom_bond_atom_site_label_2
_geom_bond_distance
TI1 O1 1.984(6)
TI4 O17 1.896(5)
TI1 O2 1.753(6)
TI4 O18 1.804(6)
TI1 O3 1.768(6)
TI4 O19 1.778(6)
TI1 O4 1.983(6)
O1 C1 1.48(1)
TI1 O8 2.170(5)
C1 C2 1.52(1)
TI1 O9 2.171(5)
C2 C3 1.64(2)
TI2 O5 1.962(5)
C3 C4 1.41(3)
TI2 O8 2.140(5)
O2 C5 1.42(1)
TI2 O9 2.231(5)
C5 C6 1.45(2)
TI2 O10 1.987(5)
C6 C7 1.56(2)
TI2 O13 1.803(5)
C7 C8 1.37(2)
TI2 O17 1.748(5)
O3 C9 1.419(6)
TI3 O4 2.098(6)
C9 C10 1.529(0)
TI3 O5 2.145(5)
C9 C11 2.124(0)
TI3 O9 2.200(5)
C10 C11 1.617(0)
TI3 O14 1.806(6)
C11 C12 1.454(0)
TI3 O15 1.814(6)
O4 C13 1.431(8)
TI3 O16 1.799(6)
C13 C14 1.55(1)
TI4 O1 2.052(5)
C14 C15 1.53(1)
TI4 O8 2.249(5)
C14 N1 1.526(9)
TI4 O10 2.090(5)
C14 C16 1.53(1)
C15 O5 1.438(8)
C23 C24 1.58(2)
N1 O6 1.19(1)
O15 C25 1.43(1)
N1 O7 1.179(9)
C25 C26 1.53(1)
O6 O7 2.07(1)
C26 C27 1.54(2)
C16 O8 1.470(8)
C27 C28 1.55(2)
O9 C17 1.446(8)
O16 C29 1.41(1)
C17 C18 1.53(1)
C29 C30 1.57(2)
C18 C19 1.54(1)
C30 C31 1.40(2)
C18 N2 1.538(9)
C31 C32 1.66(3)
C18 C20 1.55(1)
O18 C33 1.45(1)
C19 O10 1.440(8)
C33 C34 1.47(1)
N2 O11 1.185(9)
C34 C35 1.51(2)
N2 O12 1.19(1)
C35 C36 1.58(2)
O11 O12 2.09(1)
O19 C37 1.42(1)
C20 O13 1.426(8)
C37 C38 1.51(1)
O14 C21 1.40(1)
C38 C39 1.38(1)
C21 C22 1.52(2)
C39 C40 1.418(0)
C22 C23 1.48(2)
